data_1556378
loop_
_publ_author_name
'Dai, Zhongran'
'Zhang, Jinjin'
'Gao, Yuan'
'Tang, Ning'
'Huang, Yong'
'Wu, Jincai'

_publ_section_title
;
 Synthesis and structures of tridentate \b-diketiminato zinc phenoxides as
 catalysts for immortal ring-opening polymerization of l-lactide
;
_journal_issue 12
_journal_name_full 'Catalysis Science &amp; Technology'
_journal_page_first 3268
_journal_paper_doi 10.1039/c3cy00482a
_journal_volume 3
_journal_year 2013
_chemical_formula_moiety 'C25 H35 N3 Zn'
_chemical_formula_sum 'C25 H35 N3 Zn'
_chemical_formula_weight 442.93
_space_group_IT_number 2
_space_group_name_Hall '-P 1'
_space_group_name_H-M_alt 'P -1'
_atom_sites_solution_hydrogens geom
_atom_sites_solution_primary direct
_atom_sites_solution_secondary difmap
_audit_creation_method SHELXL-97
_cell_angle_alpha 76.360(6)
_cell_angle_beta 88.829(5)
_cell_angle_gamma 63.062(7)
_cell_formula_units_Z 2
_cell_length_a 9.6343(6)
_cell_length_b 9.6463(7)
_cell_length_c 14.2834(8)
_cell_measurement_reflns_used 4581
_cell_measurement_temperature 100.00(10)
_cell_measurement_theta_max 28.5011
_cell_measurement_theta_min 2.9188
_cell_volume 1144.29(15)
_computing_cell_refinement
;
CrysAlisPro, Agilent Technologies,
Version 1.171.36.20 (release 27-06-2012 CrysAlis171 .NET)
(compiled Jul 11 2012,15:38:31)
;
_computing_data_collection
;
CrysAlisPro, Agilent Technologies,
Version 1.171.36.20 (release 27-06-2012 CrysAlis171 .NET)
(compiled Jul 11 2012,15:38:31)
;
_computing_data_reduction
;
CrysAlisPro, Agilent Technologies,
Version 1.171.36.20 (release 27-06-2012 CrysAlis171 .NET)
(compiled Jul 11 2012,15:38:31)
;
_computing_structure_refinement 'SHELXL-97 (Sheldrick, 1997)'
_computing_structure_solution 'SHELXS-97 (Sheldrick, 1990)'
_diffrn_ambient_temperature 100.00(10)
_diffrn_detector_area_resol_mean 16.0733
_diffrn_measured_fraction_theta_full 0.890
_diffrn_measured_fraction_theta_max 0.890
_diffrn_measurement_device_type 'SuperNova, Dual, Cu at zero, Eos'
_diffrn_measurement_method '\w scans'
_diffrn_radiation_monochromator mirror
_diffrn_radiation_source 'SuperNova (Mo) X-ray Source'
_diffrn_radiation_type 'Mo K\a'
_diffrn_radiation_wavelength 0.7107
_diffrn_reflns_av_R_equivalents 0.0213
_diffrn_reflns_av_sigmaI/netI 0.0361
_diffrn_reflns_limit_h_max 11
_diffrn_reflns_limit_h_min -8
_diffrn_reflns_limit_k_max 11
_diffrn_reflns_limit_k_min -11
_diffrn_reflns_limit_l_max 16
_diffrn_reflns_limit_l_min -10
_diffrn_reflns_number 6018
_diffrn_reflns_theta_full 25.00
_diffrn_reflns_theta_max 25.00
_diffrn_reflns_theta_min 2.93
_exptl_absorpt_coefficient_mu 1.089
_exptl_absorpt_correction_T_max 1.00000
_exptl_absorpt_correction_T_min 0.93413
_exptl_absorpt_correction_type multi-scan
_exptl_absorpt_process_details
;
CrysAlisPro, Agilent Technologies,
Version 1.171.36.20 (release 27-06-2012 CrysAlis171 .NET)
(compiled Jul 11 2012,15:38:31)
Empirical absorption correction using spherical harmonics,
 implemented in SCALE3 ABSPACK scaling algorithm.
;
_exptl_crystal_colour yellow
_exptl_crystal_density_diffrn 1.286
_exptl_crystal_density_method 'not measured'
_exptl_crystal_description block
_exptl_crystal_F_000 472
_exptl_crystal_size_max 0.3500
_exptl_crystal_size_mid 0.2800
_exptl_crystal_size_min 0.2400
_refine_diff_density_max 0.308
_refine_diff_density_min -0.233
_refine_diff_density_rms 0.050
_refine_ls_extinction_method none
_refine_ls_goodness_of_fit_ref 1.007
_refine_ls_hydrogen_treatment mixed
_refine_ls_matrix_type full
_refine_ls_number_parameters 269
_refine_ls_number_reflns 3584
_refine_ls_number_restraints 0
_refine_ls_restrained_S_all 1.007
_refine_ls_R_factor_all 0.0291
_refine_ls_R_factor_gt 0.0267
_refine_ls_shift/su_max 0.000
_refine_ls_shift/su_mean 0.000
_refine_ls_structure_factor_coef Fsqd
_refine_ls_weighting_details 'calc w=1/[\s^2^(Fo^2^)+(0.0273P)^2^+0.6537P] where P=(Fo^2^+2Fc^2^)/3'
_refine_ls_weighting_scheme calc
_refine_ls_wR_factor_gt 0.0642
_refine_ls_wR_factor_ref 0.0658
_reflns_number_gt 3367
_reflns_number_total 3584
_reflns_threshold_expression >2sigma(I)
_cod_data_source_file c3cy00482a.txt
_cod_data_source_block znethyl
_cod_original_cell_volume 1144.30(13)
_cod_database_code 1556378

loop_
_symmetry_equiv_pos_as_xyz
'x, y, z'
'-x, -y, -z'

loop_
_atom_site_label
_atom_site_type_symbol
_atom_site_fract_x
_atom_site_fract_y
_atom_site_fract_z
_atom_site_U_iso_or_equiv
_atom_site_adp_type
_atom_site_occupancy
_atom_site_symmetry_multiplicity
_atom_site_calc_flag
_atom_site_refinement_flags
Zn1 Zn 0.84013(2) 0.05057(2) 0.367420(15) 0.01099(8) Uani 1 1 d .
N1 N 0.70102(18) 0.12946(19) 0.47081(11) 0.0125(4) Uani 1 1 d .
N2 N 0.67612(18) 0.21069(19) 0.25620(11) 0.0123(4) Uani 1 1 d .
N3 N 1.02580(19) -0.18049(19) 0.61001(11) 0.0124(4) Uani 1 1 d .
C1 C 0.4750(2) 0.3232(2) 0.53434(15) 0.0171(5) Uani 1 1 d .
H1A H 0.4438 0.2456 0.5693 0.026 Uiso 1 1 calc R
H1B H 0.3838 0.4237 0.5084 0.026 Uiso 1 1 calc R
H1C H 0.5397 0.3379 0.5773 0.026 Uiso 1 1 calc R
C2 C 0.5660(2) 0.2639(2) 0.45258(14) 0.0121(4) Uani 1 1 d .
C3 C 0.4982(2) 0.3600(2) 0.35825(14) 0.0133(4) Uani 1 1 d .
H3 H 0.4077 0.4551 0.3559 0.016 Uiso 1 1 calc R
C4 C 0.5458(2) 0.3348(2) 0.26780(14) 0.0135(4) Uani 1 1 d .
C5 C 0.4412(2) 0.4620(2) 0.18044(15) 0.0210(5) Uani 1 1 d .
H5A H 0.4748 0.5434 0.1615 0.032 Uiso 1 1 calc R
H5B H 0.3351 0.5097 0.1964 0.032 Uiso 1 1 calc R
H5C H 0.4472 0.4137 0.1279 0.032 Uiso 1 1 calc R
C6 C 0.7042(2) 0.1819(2) 0.16144(14) 0.0133(4) Uani 1 1 d .
C7 C 0.7796(2) 0.2536(2) 0.09716(14) 0.0146(4) Uani 1 1 d .
C8 C 0.8130(2) 0.2126(2) 0.00942(15) 0.0192(5) Uani 1 1 d .
H8 H 0.8640 0.2585 -0.0332 0.023 Uiso 1 1 calc R
C9 C 0.7721(3) 0.1054(3) -0.01593(15) 0.0210(5) Uani 1 1 d .
H9 H 0.7948 0.0799 -0.0751 0.025 Uiso 1 1 calc R
C10 C 0.6971(2) 0.0362(2) 0.04752(15) 0.0194(5) Uani 1 1 d .
H10 H 0.6691 -0.0353 0.0300 0.023 Uiso 1 1 calc R
C11 C 0.6625(2) 0.0712(2) 0.13697(14) 0.0159(5) Uani 1 1 d .
C12 C 0.8305(2) 0.3689(2) 0.12346(15) 0.0175(5) Uani 1 1 d .
H12 H 0.7844 0.3949 0.1827 0.021 Uiso 1 1 calc R
C13 C 0.7751(3) 0.5268(3) 0.04464(16) 0.0249(5) Uani 1 1 d .
H13A H 0.8193 0.5044 -0.0142 0.037 Uiso 1 1 calc R
H13B H 0.8083 0.5958 0.0652 0.037 Uiso 1 1 calc R
H13C H 0.6630 0.5790 0.0336 0.037 Uiso 1 1 calc R
C14 C 1.0086(3) 0.2862(3) 0.14490(17) 0.0266(5) Uani 1 1 d .
H14A H 1.0419 0.1856 0.1924 0.040 Uiso 1 1 calc R
H14B H 1.0393 0.3540 0.1692 0.040 Uiso 1 1 calc R
H14C H 1.0565 0.2672 0.0865 0.040 Uiso 1 1 calc R
C15 C 0.5797(2) -0.0067(2) 0.20514(14) 0.0179(5) Uani 1 1 d .
H15 H 0.6122 -0.0141 0.2715 0.021 Uiso 1 1 calc R
C16 C 0.6218(3) -0.1769(3) 0.19798(16) 0.0251(5) Uani 1 1 d .
H16A H 0.5789 -0.1717 0.1364 0.038 Uiso 1 1 calc R
H16B H 0.5792 -0.2258 0.2489 0.038 Uiso 1 1 calc R
H16C H 0.7335 -0.2398 0.2041 0.038 Uiso 1 1 calc R
C17 C 0.4023(2) 0.0981(3) 0.18722(16) 0.0245(5) Uani 1 1 d .
H17A H 0.3751 0.1987 0.2022 0.037 Uiso 1 1 calc R
H17B H 0.3518 0.0439 0.2277 0.037 Uiso 1 1 calc R
H17C H 0.3687 0.1174 0.1205 0.037 Uiso 1 1 calc R
C18 C 0.7647(2) 0.0510(2) 0.57330(14) 0.0152(4) Uani 1 1 d .
H18A H 0.6790 0.0660 0.6133 0.018 Uiso 1 1 calc R
H18B H 0.8221 0.1014 0.5934 0.018 Uiso 1 1 calc R
C19 C 0.8714(2) -0.1259(2) 0.58824(13) 0.0131(4) Uani 1 1 d .
C20 C 0.8098(2) -0.2293(2) 0.58198(15) 0.0176(5) Uani 1 1 d .
H20A H 0.7026 -0.1887 0.5677 0.021 Uiso 1 1 calc R
C21 C 0.9071(3) -0.3913(3) 0.59690(15) 0.0207(5) Uani 1 1 d .
H21A H 0.8672 -0.4617 0.5933 0.025 Uiso 1 1 calc R
C22 C 1.0659(2) -0.4472(2) 0.61732(14) 0.0168(5) Uani 1 1 d .
H22A H 1.1351 -0.5559 0.6271 0.020 Uiso 1 1 calc R
C23 C 1.1199(2) -0.3396(2) 0.62294(14) 0.0137(4) Uani 1 1 d .
H23A H 1.2269 -0.3783 0.6364 0.016 Uiso 1 1 calc R
C24 C 0.9650(2) -0.1716(2) 0.35154(15) 0.0160(4) Uani 1 1 d .
H24A H 1.0394 -0.2345 0.4085 0.019 Uiso 1 1 calc R
H24B H 0.8944 -0.2180 0.3509 0.019 Uiso 1 1 calc R
C25 C 1.0558(3) -0.1928(3) 0.26225(15) 0.0222(5) Uani 1 1 d .
H25A H 0.9856 -0.1270 0.2048 0.033 Uiso 1 1 calc R
H25B H 1.1022 -0.3035 0.2603 0.033 Uiso 1 1 calc R
H25C H 1.1365 -0.1613 0.2657 0.033 Uiso 1 1 calc R

loop_
_atom_site_aniso_label
_atom_site_aniso_U_11
_atom_site_aniso_U_22
_atom_site_aniso_U_33
_atom_site_aniso_U_23
_atom_site_aniso_U_13
_atom_site_aniso_U_12
Zn1 0.01216(13) 0.00972(12) 0.01010(13) -0.00273(9) 0.00082(10) -0.00409(10)
N1 0.0139(8) 0.0132(8) 0.0115(9) -0.0037(7) 0.0002(7) -0.0070(7)
N2 0.0121(8) 0.0139(8) 0.0097(8) -0.0044(7) 0.0021(7) -0.0043(7)
N3 0.0153(8) 0.0135(8) 0.0088(8) -0.0025(7) 0.0021(7) -0.0072(7)
C1 0.0163(10) 0.0185(10) 0.0159(11) -0.0070(9) 0.0038(9) -0.0064(9)
C2 0.0116(10) 0.0142(9) 0.0151(10) -0.0076(8) 0.0048(9) -0.0081(8)
C3 0.0099(9) 0.0114(9) 0.0160(11) -0.0045(8) 0.0011(9) -0.0022(8)
C4 0.0115(10) 0.0140(10) 0.0151(11) -0.0033(8) -0.0016(9) -0.0060(8)
C5 0.0171(11) 0.0204(11) 0.0163(11) -0.0032(9) -0.0021(10) -0.0014(9)
C6 0.0107(10) 0.0129(9) 0.0094(10) -0.0022(8) -0.0011(9) 0.0003(8)
C7 0.0121(10) 0.0125(9) 0.0127(10) -0.0008(8) -0.0015(9) -0.0014(8)
C8 0.0173(11) 0.0216(11) 0.0141(11) -0.0023(9) 0.0040(10) -0.0063(9)
C9 0.0254(12) 0.0236(11) 0.0110(10) -0.0081(9) 0.0032(10) -0.0071(10)
C10 0.0224(11) 0.0199(11) 0.0149(11) -0.0069(9) -0.0007(10) -0.0077(9)
C11 0.0150(10) 0.0153(10) 0.0130(10) -0.0013(8) -0.0035(9) -0.0042(8)
C12 0.0202(11) 0.0219(11) 0.0126(11) -0.0042(9) 0.0036(9) -0.0116(9)
C13 0.0358(13) 0.0214(11) 0.0191(12) -0.0030(10) 0.0020(11) -0.0156(10)
C14 0.0241(12) 0.0365(13) 0.0222(12) -0.0052(11) 0.0014(11) -0.0175(11)
C15 0.0227(11) 0.0214(11) 0.0112(10) -0.0027(9) -0.0011(9) -0.0122(9)
C16 0.0355(13) 0.0255(12) 0.0180(12) -0.0040(10) 0.0013(11) -0.0178(11)
C17 0.0235(12) 0.0324(12) 0.0198(12) -0.0064(10) 0.0045(10) -0.0150(10)
C18 0.0161(10) 0.0166(10) 0.0097(10) -0.0040(8) 0.0007(9) -0.0045(9)
C19 0.0155(10) 0.0176(10) 0.0065(10) -0.0032(8) 0.0029(9) -0.0078(8)
C20 0.0155(10) 0.0229(11) 0.0163(11) -0.0036(9) 0.0013(9) -0.0111(9)
C21 0.0283(12) 0.0217(11) 0.0190(11) -0.0027(9) 0.0003(10) -0.0185(10)
C22 0.0207(11) 0.0131(10) 0.0159(11) -0.0019(8) 0.0009(9) -0.0080(9)
C23 0.0132(10) 0.0147(10) 0.0112(10) -0.0023(8) 0.0011(9) -0.0053(8)
C24 0.0186(10) 0.0118(9) 0.0170(11) -0.0043(8) 0.0003(9) -0.0063(8)
C25 0.0218(11) 0.0189(11) 0.0184(12) -0.0084(9) 0.0029(10) -0.0014(9)

loop_
_atom_type_symbol
_atom_type_description
_atom_type_scat_dispersion_real
_atom_type_scat_dispersion_imag
_atom_type_scat_source
C C 0.0033 0.0016 'International Tables Vol C Tables 4.2.6.8 and 6.1.1.4'
H H 0.0000 0.0000 'International Tables Vol C Tables 4.2.6.8 and 6.1.1.4'
N N 0.0061 0.0033 'International Tables Vol C Tables 4.2.6.8 and 6.1.1.4'
Zn Zn 0.2839 1.4301 'International Tables Vol C Tables 4.2.6.8 and 6.1.1.4'

loop_
_geom_angle_atom_site_label_1
_geom_angle_atom_site_label_2
_geom_angle_atom_site_label_3
_geom_angle
_geom_angle_site_symmetry_3
C24 Zn1 N1 130.34(8) .
C24 Zn1 N2 116.13(7) .
N1 Zn1 N2 94.00(6) .
C24 Zn1 N3 116.67(7) 2_756
N1 Zn1 N3 91.17(6) 2_756
N2 Zn1 N3 102.87(6) 2_756
C2 N1 C18 117.32(17) .
C2 N1 Zn1 123.51(13) .
C18 N1 Zn1 118.22(13) .
C4 N2 C6 119.75(15) .
C4 N2 Zn1 123.29(13) .
C6 N2 Zn1 116.94(12) .
C19 N3 C23 117.44(16) .
C19 N3 Zn1 130.66(13) 2_756
C23 N3 Zn1 111.89(12) 2_756
C2 C1 H1A 109.5 .
C2 C1 H1B 109.5 .
H1A C1 H1B 109.5 .
C2 C1 H1C 109.5 .
H1A C1 H1C 109.5 .
H1B C1 H1C 109.5 .
N1 C2 C3 123.69(19) .
N1 C2 C1 120.59(17) .
C3 C2 C1 115.72(17) .
C4 C3 C2 130.26(18) .
C4 C3 H3 114.9 .
C2 C3 H3 114.9 .
N2 C4 C3 123.79(17) .
N2 C4 C5 120.15(18) .
C3 C4 C5 116.04(17) .
C4 C5 H5A 109.5 .
C4 C5 H5B 109.5 .
H5A C5 H5B 109.5 .
C4 C5 H5C 109.5 .
H5A C5 H5C 109.5 .
H5B C5 H5C 109.5 .
C7 C6 C11 120.57(19) .
C7 C6 N2 121.36(17) .
C11 C6 N2 117.96(18) .
C8 C7 C6 118.68(18) .
C8 C7 C12 119.82(18) .
C6 C7 C12 121.46(19) .
C9 C8 C7 121.5(2) .
C9 C8 H8 119.3 .
C7 C8 H8 119.3 .
C8 C9 C10 119.4(2) .
C8 C9 H9 120.3 .
C10 C9 H9 120.3 .
C9 C10 C11 121.6(2) .
C9 C10 H10 119.2 .
C11 C10 H10 119.2 .
C10 C11 C6 118.24(19) .
C10 C11 C15 120.38(18) .
C6 C11 C15 121.37(19) .
C7 C12 C14 109.63(18) .
C7 C12 C13 112.76(16) .
C14 C12 C13 110.45(18) .
C7 C12 H12 107.9 .
C14 C12 H12 107.9 .
C13 C12 H12 107.9 .
C12 C13 H13A 109.5 .
C12 C13 H13B 109.5 .
H13A C13 H13B 109.5 .
C12 C13 H13C 109.5 .
H13A C13 H13C 109.5 .
H13B C13 H13C 109.5 .
C12 C14 H14A 109.5 .
C12 C14 H14B 109.5 .
H14A C14 H14B 109.5 .
C12 C14 H14C 109.5 .
H14A C14 H14C 109.5 .
H14B C14 H14C 109.5 .
C11 C15 C17 110.61(16) .
C11 C15 C16 113.17(19) .
C17 C15 C16 109.77(17) .
C11 C15 H15 107.7 .
C17 C15 H15 107.7 .
C16 C15 H15 107.7 .
C15 C16 H16A 109.5 .
C15 C16 H16B 109.5 .
H16A C16 H16B 109.5 .
C15 C16 H16C 109.5 .
H16A C16 H16C 109.5 .
H16B C16 H16C 109.5 .
C15 C17 H17A 109.5 .
C15 C17 H17B 109.5 .
H17A C17 H17B 109.5 .
C15 C17 H17C 109.5 .
H17A C17 H17C 109.5 .
H17B C17 H17C 109.5 .
N1 C18 C19 111.47(16) .
N1 C18 H18A 109.3 .
C19 C18 H18A 109.3 .
N1 C18 H18B 109.3 .
C19 C18 H18B 109.3 .
H18A C18 H18B 108.0 .
N3 C19 C20 121.68(18) .
N3 C19 C18 118.26(17) .
C20 C19 C18 120.04(17) .
C21 C20 C19 120.03(18) .
C21 C20 H20A 120.0 .
C19 C20 H20A 120.0 .
C20 C21 C22 118.39(19) .
C20 C21 H21A 120.8 .
C22 C21 H21A 120.8 .
C23 C22 C21 118.94(19) .
C23 C22 H22A 120.5 .
C21 C22 H22A 120.5 .
N3 C23 C22 123.49(18) .
N3 C23 H23A 118.3 .
C22 C23 H23A 118.3 .
C25 C24 Zn1 118.12(14) .
C25 C24 H24A 107.8 .
Zn1 C24 H24A 107.8 .
C25 C24 H24B 107.8 .
Zn1 C24 H24B 107.8 .
H24A C24 H24B 107.1 .
C24 C25 H25A 109.5 .
C24 C25 H25B 109.5 .
H25A C25 H25B 109.5 .
C24 C25 H25C 109.5 .
H25A C25 H25C 109.5 .
H25B C25 H25C 109.5 .

loop_
_geom_bond_atom_site_label_1
_geom_bond_atom_site_label_2
_geom_bond_distance
_geom_bond_site_symmetry_2
Zn1 C24 1.993(2) .
Zn1 N1 2.0202(17) .
Zn1 N2 2.0347(15) .
Zn1 N3 2.2399(15) 2_756
N1 C2 1.330(2) .
N1 C18 1.478(2) .
N2 C4 1.327(3) .
N2 C6 1.441(3) .
N3 C19 1.348(2) .
N3 C23 1.350(2) .
N3 Zn1 2.2399(15) 2_756
C1 C2 1.509(3) .
C1 H1A 0.9600 .
C1 H1B 0.9600 .
C1 H1C 0.9600 .
C2 C3 1.414(3) .
C3 C4 1.401(3) .
C3 H3 0.9300 .
C4 C5 1.513(3) .
C5 H5A 0.9600 .
C5 H5B 0.9600 .
C5 H5C 0.9600 .
C6 C7 1.407(3) .
C6 C11 1.412(3) .
C7 C8 1.390(3) .
C7 C12 1.522(3) .
C8 C9 1.381(3) .
C8 H8 0.9300 .
C9 C10 1.384(3) .
C9 H9 0.9300 .
C10 C11 1.393(3) .
C10 H10 0.9300 .
C11 C15 1.521(3) .
C12 C14 1.530(3) .
C12 C13 1.533(3) .
C12 H12 0.9800 .
C13 H13A 0.9600 .
C13 H13B 0.9600 .
C13 H13C 0.9600 .
C14 H14A 0.9600 .
C14 H14B 0.9600 .
C14 H14C 0.9600 .
C15 C17 1.529(3) .
C15 C16 1.531(3) .
C15 H15 0.9800 .
C16 H16A 0.9600 .
C16 H16B 0.9600 .
C16 H16C 0.9600 .
C17 H17A 0.9600 .
C17 H17B 0.9600 .
C17 H17C 0.9600 .
C18 C19 1.504(3) .
C18 H18A 0.9700 .
C18 H18B 0.9700 .
C19 C20 1.391(3) .
C20 C21 1.375(3) .
C20 H20A 0.9300 .
C21 C22 1.383(3) .
C21 H21A 0.9300 .
C22 C23 1.372(3) .
C22 H22A 0.9300 .
C23 H23A 0.9300 .
C24 C25 1.533(3) .
C24 H24A 0.9700 .
C24 H24B 0.9700 .
C25 H25A 0.9600 .
C25 H25B 0.9600 .
C25 H25C 0.9600 .

loop_
_geom_torsion_atom_site_label_1
_geom_torsion_atom_site_label_2
_geom_torsion_atom_site_label_3
_geom_torsion_atom_site_label_4
_geom_torsion
_geom_torsion_site_symmetry_1
C24 Zn1 N1 C2 -140.85(14) .
N2 Zn1 N1 C2 -11.16(15) .
N3 Zn1 N1 C2 91.82(15) 2_756
C24 Zn1 N1 C18 50.63(16) .
N2 Zn1 N1 C18 -179.69(13) .
N3 Zn1 N1 C18 -76.70(13) 2_756
C24 Zn1 N2 C4 151.28(15) .
N1 Zn1 N2 C4 12.08(15) .
N3 Zn1 N2 C4 -80.04(16) 2_756
C24 Zn1 N2 C6 -26.88(16) .
N1 Zn1 N2 C6 -166.08(13) .
N3 Zn1 N2 C6 101.80(13) 2_756
C18 N1 C2 C3 173.92(17) .
Zn1 N1 C2 C3 5.3(3) .
C18 N1 C2 C1 -5.9(3) .
Zn1 N1 C2 C1 -174.55(13) .
N1 C2 C3 C4 4.7(3) .
C1 C2 C3 C4 -175.41(19) .
C6 N2 C4 C3 170.99(17) .
Zn1 N2 C4 C3 -7.1(3) .
C6 N2 C4 C5 -10.9(3) .
Zn1 N2 C4 C5 171.01(14) .
C2 C3 C4 N2 -3.7(3) .
C2 C3 C4 C5 178.15(19) .
C4 N2 C6 C7 88.4(2) .
Zn1 N2 C6 C7 -93.40(18) .
C4 N2 C6 C11 -95.6(2) .
Zn1 N2 C6 C11 82.64(18) .
C11 C6 C7 C8 -0.3(3) .
N2 C6 C7 C8 175.63(17) .
C11 C6 C7 C12 -177.90(17) .
N2 C6 C7 C12 -2.0(3) .
C6 C7 C8 C9 0.8(3) .
C12 C7 C8 C9 178.40(18) .
C7 C8 C9 C10 -0.4(3) .
C8 C9 C10 C11 -0.5(3) .
C9 C10 C11 C6 0.9(3) .
C9 C10 C11 C15 179.93(18) .
C7 C6 C11 C10 -0.5(3) .
N2 C6 C11 C10 -176.57(16) .
C7 C6 C11 C15 -179.53(17) .
N2 C6 C11 C15 4.4(3) .
C8 C7 C12 C14 -70.5(2) .
C6 C7 C12 C14 107.1(2) .
C8 C7 C12 C13 53.0(3) .
C6 C7 C12 C13 -129.4(2) .
C10 C11 C15 C17 -91.0(2) .
C6 C11 C15 C17 88.0(2) .
C10 C11 C15 C16 32.6(3) .
C6 C11 C15 C16 -148.39(18) .
C2 N1 C18 C19 155.24(17) .
Zn1 N1 C18 C19 -35.5(2) .
C23 N3 C19 C20 1.8(3) .
Zn1 N3 C19 C20 -176.68(14) 2_756
C23 N3 C19 C18 -179.85(17) .
Zn1 N3 C19 C18 1.6(3) 2_756
N1 C18 C19 N3 110.62(19) .
N1 C18 C19 C20 -71.0(2) .
N3 C19 C20 C21 -0.9(3) .
C18 C19 C20 C21 -179.15(19) .
C19 C20 C21 C22 -0.4(3) .
C20 C21 C22 C23 0.7(3) .
C19 N3 C23 C22 -1.6(3) .
Zn1 N3 C23 C22 177.19(16) 2_756
C21 C22 C23 N3 0.3(3) .
N1 Zn1 C24 C25 177.86(13) .
N2 Zn1 C24 C25 56.63(17) .
N3 Zn1 C24 C25 -64.97(16) 2_756
